data_4319914
loop_
_publ_author_name
'Janet A. Danis'
'Mavis R. Lin'
'Brian L. Scott'
'Bryan W. Eichhorn'
'Wolfgang H. Runde'

_publ_section_title
;
 Coordination Trends in Alkali Metal Crown Ether Uranyl Halide Complexes:
 The Series [A(Crown)]2[UO2X4] Where A = Li, Na, K and X = Cl, Br
;
_journal_name_full 'Inorganic Chemistry'
_journal_page_first 3389
_journal_page_last 3394
_journal_paper_doi 10.1021/ic0011056
_journal_volume 40
_journal_year 2001
_chemical_formula_sum 'C16 H32 Cl4 Li2 O10 U'
_chemical_formula_weight 778.13
_chemical_name_systematic
; 
 ? 
;
_space_group_IT_number 42
_symmetry_cell_setting orthorhombic
_symmetry_space_group_name_Hall 'F 2 -2'
_symmetry_space_group_name_H-M 'F m m 2'
_atom_sites_solution_hydrogens geom
_atom_sites_solution_primary direct
_atom_sites_solution_secondary difmap
_audit_creation_method SHELXL-97
_cell_angle_alpha 90.00
_cell_angle_beta 90.00
_cell_angle_gamma 90.00
_cell_formula_units_Z 4
_cell_length_a 13.3401(12)
_cell_length_b 14.9628(13)
_cell_length_c 13.1511(11)
_cell_measurement_temperature 293(2)
_cell_volume 2625.0(4)
_computing_structure_refinement 'SHELXL-97 (Sheldrick, 1997)'
_computing_structure_solution 'SHELXS-97 (Sheldrick, 1990)'
_diffrn_ambient_temperature 293(2)
_diffrn_measured_fraction_theta_full 0.938
_diffrn_measured_fraction_theta_max 0.938
_diffrn_radiation_monochromator graphite
_diffrn_radiation_source 'fine-focus sealed tube'
_diffrn_radiation_type MoK\a
_diffrn_radiation_wavelength 0.71073
_diffrn_reflns_av_R_equivalents 0.0000
_diffrn_reflns_av_sigmaI/netI 0.0437
_diffrn_reflns_limit_h_max 16
_diffrn_reflns_limit_h_min 0
_diffrn_reflns_limit_k_max 18
_diffrn_reflns_limit_k_min 0
_diffrn_reflns_limit_l_max 17
_diffrn_reflns_limit_l_min 0
_diffrn_reflns_number 860
_diffrn_reflns_theta_full 28.22
_diffrn_reflns_theta_max 28.22
_diffrn_reflns_theta_min 2.57
_exptl_absorpt_coefficient_mu 6.635
_exptl_crystal_density_diffrn 1.969
_exptl_crystal_density_method 'not measured'
_exptl_crystal_F_000 1496
_refine_diff_density_max 1.205
_refine_diff_density_min -1.018
_refine_diff_density_rms 0.202
_refine_ls_abs_structure_details 'Flack H D (1983), Acta Cryst. A39, 876-881'
_refine_ls_abs_structure_Flack 0.022(15)
_refine_ls_extinction_method none
_refine_ls_goodness_of_fit_ref 1.143
_refine_ls_hydrogen_treatment mixed
_refine_ls_matrix_type full
_refine_ls_number_parameters 45
_refine_ls_number_reflns 860
_refine_ls_number_restraints 1
_refine_ls_restrained_S_all 1.142
_refine_ls_R_factor_all 0.0408
_refine_ls_R_factor_gt 0.0403
_refine_ls_shift/su_max 0.000
_refine_ls_shift/su_mean 0.000
_refine_ls_structure_factor_coef Fsqd
_refine_ls_weighting_details 'calc w=1/[\s^2^(Fo^2^)+(0.0587P)^2^+0.0000P] where P=(Fo^2^+2Fc^2^)/3'
_refine_ls_weighting_scheme calc
_refine_ls_wR_factor_gt 0.0918
_refine_ls_wR_factor_ref 0.0921
_reflns_number_gt 855
_reflns_number_total 860
_reflns_threshold_expression >2sigma(I)
_cod_data_source_file ic0011056_4.cif
_cod_data_source_block '[Li(12-crown-4)]2[UO2Cl4]'
_cod_database_code 4319914

loop_
_symmetry_equiv_pos_as_xyz
'x, y, z'
'-x, -y, z'
'x, -y, z'
'-x, y, z'
'x, y+1/2, z+1/2'
'-x, -y+1/2, z+1/2'
'x, -y+1/2, z+1/2'
'-x, y+1/2, z+1/2'
'x+1/2, y, z+1/2'
'-x+1/2, -y, z+1/2'
'x+1/2, -y, z+1/2'
'-x+1/2, y, z+1/2'
'x+1/2, y+1/2, z'
'-x+1/2, -y+1/2, z'
'x+1/2, -y+1/2, z'
'-x+1/2, y+1/2, z'

loop_
_atom_site_label
_atom_site_type_symbol
_atom_site_fract_x
_atom_site_fract_y
_atom_site_fract_z
_atom_site_U_iso_or_equiv
_atom_site_adp_type
_atom_site_occupancy
_atom_site_symmetry_multiplicity
_atom_site_calc_flag
_atom_site_refinement_flags
_atom_site_disorder_assembly
_atom_site_disorder_group
U1 U 0.0000 0.5000 0.4752(2) 0.0194(2) Uani 1 4 d S . .
Cl1 Cl 0.1338(11) 0.5000 0.6202(7) 0.061(4) Uani 1 2 d S . .
Cl2 Cl 0.1425(9) 0.5000 0.3351(6) 0.039(3) Uani 1 2 d S . .
O1 O 0.0000 0.6180(6) 0.479(3) 0.051(3) Uani 1 2 d S . .
Li1 Li 0.0000 0.7442(13) 0.490(3) 0.025(5) Uiso 1 2 d S . .
O2 O 0.1342(7) 0.8043(8) 0.4364(7) 0.013(3) Uiso 0.50 1 d PG . .
C1 C 0.1601(8) 0.8652(9) 0.5147(8) 0.035(7) Uiso 0.50 1 d PG . .
C2 C 0.1540(8) 0.8155(9) 0.6132(7) 0.035(6) Uiso 0.50 1 d PG . .
O3 O 0.0562(8) 0.7799(6) 0.6329(7) 0.047(5) Uiso 0.50 1 d PG . .
C3 C -0.0136(9) 0.8441(7) 0.6708(7) 0.029(5) Uiso 0.50 1 d PG . .
C4 C -0.1162(8) 0.8089(8) 0.6552(8) 0.028(5) Uiso 0.50 1 d PG . .
O4 O -0.1375(7) 0.7896(8) 0.5513(8) 0.035(5) Uiso 0.50 1 d PG . .
C5 C -0.1618(8) 0.8671(9) 0.4924(9) 0.048(8) Uiso 0.50 1 d PG . .
C6 C -0.1567(7) 0.8403(9) 0.3832(9) 0.031(6) Uiso 0.50 1 d PG . .
O5 O -0.0589(8) 0.8118(7) 0.3538(7) 0.023(3) Uiso 0.50 1 d PG . .
C7 C 0.0091(9) 0.8837(6) 0.3375(7) 0.040(5) Uiso 0.50 1 d PG . .
C8 C 0.1143(8) 0.8465(8) 0.3411(7) 0.033(6) Uiso 0.50 1 d PG . .

loop_
_atom_site_aniso_label
_atom_site_aniso_U_11
_atom_site_aniso_U_22
_atom_site_aniso_U_33
_atom_site_aniso_U_23
_atom_site_aniso_U_13
_atom_site_aniso_U_12
U1 0.0247(4) 0.0119(3) 0.0216(4) 0.000 0.000 0.000
Cl1 0.038(6) 0.112(11) 0.032(7) 0.000 -0.006(5) 0.000
Cl2 0.019(4) 0.075(7) 0.022(5) 0.000 0.004(3) 0.000
O1 0.042(7) 0.018(4) 0.091(10) -0.01(2) 0.000 0.000

loop_
_atom_type_symbol
_atom_type_description
_atom_type_scat_dispersion_real
_atom_type_scat_dispersion_imag
_atom_type_scat_source
C C 0.0033 0.0016 'International Tables Vol C Tables 4.2.6.8 and 6.1.1.4'
H H 0.0000 0.0000 'International Tables Vol C Tables 4.2.6.8 and 6.1.1.4'
Li Li -0.0003 0.0001 'International Tables Vol C Tables 4.2.6.8 and 6.1.1.4'
O O 0.0106 0.0060 'International Tables Vol C Tables 4.2.6.8 and 6.1.1.4'
Cl Cl 0.1484 0.1585 'International Tables Vol C Tables 4.2.6.8 and 6.1.1.4'
U U -9.6767 9.6646 'International Tables Vol C Tables 4.2.6.8 and 6.1.1.4'

loop_
_geom_angle_atom_site_label_1
_geom_angle_atom_site_label_2
_geom_angle_atom_site_label_3
_geom_angle
_geom_angle_site_symmetry_1
_geom_angle_site_symmetry_3
_geom_angle_publ_flag
O1 U1 O1 176(3) . 2_565 ?
O1 U1 Cl1 88.7(10) . 2_565 ?
O1 U1 Cl1 88.7(10) 2_565 2_565 ?
O1 U1 Cl1 88.7(10) . . ?
O1 U1 Cl1 88.7(10) 2_565 . ?
Cl1 U1 Cl1 86.2(6) 2_565 . ?
O1 U1 Cl2 91.3(9) . 2_565 ?
O1 U1 Cl2 91.3(9) 2_565 2_565 ?
Cl1 U1 Cl2 91.0(2) 2_565 2_565 ?
Cl1 U1 Cl2 177.2(5) . 2_565 ?
O1 U1 Cl2 91.3(9) . . ?
O1 U1 Cl2 91.3(9) 2_565 . ?
Cl1 U1 Cl2 177.2(5) 2_565 . ?
Cl1 U1 Cl2 91.0(2) . . ?
Cl2 U1 Cl2 91.8(5) 2_565 . ?
O1 U1 Li1 1.1(16) . . ?
O1 U1 Li1 175.2(14) 2_565 . ?
Cl1 U1 Li1 87.8(5) 2_565 . ?
Cl1 U1 Li1 87.8(5) . . ?
Cl2 U1 Li1 92.1(4) 2_565 . ?
Cl2 U1 Li1 92.1(5) . . ?
O1 U1 Li1 175.2(14) . 2_565 ?
O1 U1 Li1 1.1(16) 2_565 2_565 ?
Cl1 U1 Li1 87.8(5) 2_565 2_565 ?
Cl1 U1 Li1 87.8(5) . 2_565 ?
Cl2 U1 Li1 92.1(5) 2_565 2_565 ?
Cl2 U1 Li1 92.1(4) . 2_565 ?
Li1 U1 Li1 174.0(13) . 2_565 ?
U1 O1 Li1 178(3) . . ?
O1 Li1 O3 109(2) . 4 ?
O1 Li1 O3 109(2) . . ?
O3 Li1 O3 41.9(9) 4 . ?
O1 Li1 O4 110.3(10) . 4 ?
O3 Li1 O4 83.3(13) 4 4 ?
O3 Li1 O4 42.7(7) . 4 ?
O1 Li1 O4 110.3(10) . . ?
O3 Li1 O4 42.7(7) 4 . ?
O3 Li1 O4 83.3(13) . . ?
O4 Li1 O4 120.1(16) 4 . ?
O1 Li1 O2 113.6(11) . . ?
O3 Li1 O2 119.3(13) 4 . ?
O3 Li1 O2 83.5(7) . . ?
O4 Li1 O2 42.22(18) 4 . ?
O4 Li1 O2 136.1(10) . . ?
O1 Li1 O2 113.6(11) . 4 ?
O3 Li1 O2 83.5(7) 4 4 ?
O3 Li1 O2 119.3(13) . 4 ?
O4 Li1 O2 136.1(12) 4 4 ?
O4 Li1 O2 42.2(3) . 4 ?
O2 Li1 O2 115.0(15) . 4 ?
O1 Li1 O5 114(2) . . ?
O3 Li1 O5 119.0(7) 4 . ?
O3 Li1 O5 137.8(10) . . ?
O4 Li1 O5 118.2(11) 4 . ?
O4 Li1 O5 81.6(6) . . ?
O2 Li1 O5 80.7(12) . . ?
O2 Li1 O5 40.1(7) 4 . ?
O1 Li1 O5 114(2) . 4 ?
O3 Li1 O5 137.8(10) 4 4 ?
O3 Li1 O5 119.0(7) . 4 ?
O4 Li1 O5 81.6(7) 4 4 ?
O4 Li1 O5 118.2(11) . 4 ?
O2 Li1 O5 40.1(7) . 4 ?
O2 Li1 O5 80.7(12) 4 4 ?
O5 Li1 O5 41.9(9) . 4 ?
O1 Li1 U1 1.1(15) . . ?
O3 Li1 U1 107.5(10) 4 . ?
O3 Li1 U1 107.5(10) . . ?
O4 Li1 U1 109.9(7) 4 . ?
O4 Li1 U1 109.9(7) . . ?
O2 Li1 U1 114.0(7) . . ?
O2 Li1 U1 114.0(7) 4 . ?
O5 Li1 U1 114.7(12) . . ?
O5 Li1 U1 114.7(12) 4 . ?
C6 O2 C5 85.0(6) 4 4 ?
C6 O2 C1 95.5(3) 4 . ?
C5 O2 C1 10.5(2) 4 . ?
C6 O2 C8 31.4(11) 4 . ?
C5 O2 C8 103.84(11) 4 . ?
C1 O2 C8 113.5 . . ?
C6 O2 O5 68.0(6) 4 4 ?
C5 O2 O5 125.0(7) 4 4 ?
C1 O2 O5 130.4(2) . 4 ?
C8 O2 O5 36.7(5) . 4 ?
C6 O2 O4 144.7(10) 4 4 ?
C5 O2 O4 61.13(14) 4 4 ?
C1 O2 O4 50.8(2) . 4 ?
C8 O2 O4 159.6(3) . 4 ?
O5 O2 O4 139.0(12) 4 4 ?
C6 O2 Li1 139.8(15) 4 . ?
C5 O2 Li1 111.9(12) 4 . ?
C1 O2 Li1 103.9(10) . . ?
C8 O2 Li1 108.7(10) . . ?
O5 O2 Li1 72.7(12) 4 . ?
O4 O2 Li1 68.7(12) 4 . ?
C5 C1 O4 118.6(10) 4 4 ?
C5 C1 O2 50.0(16) 4 . ?
O4 C1 O2 69.05(14) 4 . ?
C5 C1 C2 155.53(17) 4 . ?
O4 C1 C2 38.16(18) 4 . ?
O2 C1 C2 107.2 . . ?
C5 C1 C6 18.4(11) 4 4 ?
O4 C1 C6 100.2(2) 4 4 ?
O2 C1 C6 31.7(3) . 4 ?
C2 C1 C6 137.71(7) . 4 ?
C4 C2 O4 115.5(19) 4 4 ?
C4 C2 O3 37.9(11) 4 . ?
O4 C2 O3 77.7(10) 4 . ?
C4 C2 C1 137.4(11) 4 . ?
O4 C2 C1 57.4(3) 4 . ?
O3 C2 C1 113.1 . . ?
C4 C2 C5 139.0(17) 4 4 ?
O4 C2 C5 53.75(17) 4 4 ?
O3 C2 C5 112.2(7) . 4 ?
C1 C2 C5 4.0 . 4 ?
C4 O3 C3 84.6(4) 4 4 ?
C4 O3 C3 97.6(7) 4 . ?
C3 O3 C3 13.0(10) 4 . ?
C4 O3 C2 29.0(5) 4 . ?
C3 O3 C2 101.8(10) 4 . ?
C3 O3 C2 114.0 . . ?
C4 O3 O3 146.8(7) 4 4 ?
C3 O3 O3 62.3(10) 4 4 ?
C3 O3 O3 49.3 . 4 ?
C2 O3 O3 155.6 . 4 ?
C4 O3 O4 65.2(9) 4 4 ?
C3 O3 O4 122.7(6) 4 4 ?
C3 O3 O4 129.99(18) . 4 ?
C2 O3 O4 36.3(4) . 4 ?
O3 O3 O4 135.0(5) 4 4 ?
C4 O3 Li1 133.7(8) 4 . ?
C3 O3 Li1 113.7(9) 4 . ?
C3 O3 Li1 104.6(4) . . ?
C2 O3 Li1 104.9(6) . . ?
O3 O3 Li1 69.1(5) 4 . ?
O4 O3 Li1 69.4(6) 4 . ?
C3 C3 O3 117.7(9) 4 4 ?
C3 C3 O3 49.3 4 . ?
O3 C3 O3 68.4(9) 4 . ?
C3 C3 C4 157.5 4 . ?
O3 C3 C4 40.0(9) 4 . ?
O3 C3 C4 108.3 . . ?
C3 C3 C4 18.1(2) 4 4 ?
O3 C3 C4 99.7(7) 4 4 ?
O3 C3 C4 31.4(2) . 4 ?
C4 C3 C4 139.5(2) . 4 ?
C2 C4 O3 113.1(6) 4 4 ?
C2 C4 O4 36.0(9) 4 . ?
O3 C4 O4 77.3(5) 4 . ?
C2 C4 C3 132.3(10) 4 . ?
O3 C4 C3 55.3(7) 4 . ?
O4 C4 C3 112.9 . . ?
C2 C4 C3 132.8(11) 4 4 ?
O3 C4 C3 51.0(9) 4 4 ?
O4 C4 C3 110.86(12) . 4 ?
C3 C4 C3 4.4(2) . 4 ?
C2 O4 C1 84.4(5) 4 4 ?
C2 O4 C4 28.5(11) 4 . ?
C1 O4 C4 103.29(14) 4 . ?
C2 O4 C5 94.7(3) 4 . ?
C1 O4 C5 10.5 4 . ?
C4 O4 C5 113.5 . . ?
C2 O4 O2 144.5(8) 4 4 ?
C1 O4 O2 60.2(8) 4 4 ?
C4 O4 O2 155.9(7) . 4 ?
C5 O4 O2 49.8(7) . 4 ?
C2 O4 O3 66.0(7) 4 4 ?
C1 O4 O3 121.3(8) 4 4 ?
C4 O4 O3 37.5(5) . 4 ?
C5 O4 O3 128.0(2) . 4 ?
O2 O4 O3 133.3(12) 4 4 ?
C2 O4 Li1 132.5(17) 4 . ?
C1 O4 Li1 110.4(11) 4 . ?
C4 O4 Li1 105.1(10) . . ?
C5 O4 Li1 104.4(9) . . ?
O2 O4 Li1 69.1(12) 4 . ?
O3 O4 Li1 68.0(12) 4 . ?
C1 C5 O2 119.5(17) 4 4 ?
C1 C5 O4 51.0(10) 4 . ?
O2 C5 O4 69.1(6) 4 . ?
C1 C5 C6 158.0(13) 4 . ?
O2 C5 C6 38.5(6) 4 . ?
O4 C5 C6 107.0 . . ?
C1 C5 C2 20.50(14) 4 4 ?
O2 C5 C2 100.6(7) 4 4 ?
O4 C5 C2 31.5(2) . 4 ?
C6 C5 C2 138.09(9) . 4 ?
C8 C6 O2 111(2) 4 4 ?
C8 C6 O5 36.6(9) 4 . ?
O2 C6 O5 74.7(11) 4 . ?
C8 C6 C5 132.0(9) 4 . ?
O2 C6 C5 56.5(11) 4 . ?
O5 C6 C5 112.5 . . ?
C8 C6 C1 132.2(15) 4 4 ?
O2 C6 C1 52.9(12) 4 4 ?
O5 C6 C1 110.6(7) . 4 ?
C5 C6 C1 3.6(2) . 4 ?
C8 O5 C7 85.0(2) 4 4 ?
C8 O5 C7 93.4(8) 4 . ?
C7 O5 C7 8.4(9) 4 . ?
C8 O5 C6 31.1(6) 4 . ?
C7 O5 C6 105.6(9) 4 . ?
C7 O5 C6 113.4 . . ?
C8 O5 O2 68.3(9) 4 4 ?
C7 O5 O2 122.4(6) 4 4 ?
C7 O5 O2 126.8(7) . 4 ?
C6 O5 O2 37.3(6) . 4 ?
C8 O5 O5 143.6(8) 4 4 ?
C7 O5 O5 58.8(9) 4 4 ?
C7 O5 O5 50.4 . 4 ?
C6 O5 O5 156.2 . 4 ?
O2 O5 O5 132.6(5) 4 4 ?
C8 O5 Li1 134.0(8) 4 . ?
C7 O5 Li1 109.7(8) 4 . ?
C7 O5 Li1 104.1(4) . . ?
C6 O5 Li1 104.1(6) . . ?
O2 O5 Li1 67.1(6) 4 . ?
O5 O5 Li1 69.1(4) 4 . ?
C7 C7 O5 121.2(8) 4 4 ?
C7 C7 O5 50.4 4 . ?
O5 C7 O5 70.8(8) 4 . ?
C7 C7 C8 158.3 4 . ?
O5 C7 C8 37.3(8) 4 . ?
O5 C7 C8 107.9 . . ?
C7 C7 C8 18.8(2) 4 4 ?
O5 C7 C8 102.5(6) 4 4 ?
O5 C7 C8 31.8(2) . 4 ?
C8 C7 C8 139.5(2) . 4 ?
C6 C8 O5 112.3(3) 4 4 ?
C6 C8 O2 37.6(9) 4 . ?
O5 C8 O2 75.0(5) 4 . ?
C6 C8 C7 136.4(9) 4 . ?
O5 C8 C7 57.7(7) 4 . ?
O2 C8 C7 111.3 . . ?
C6 C8 C7 136.8(9) 4 4 ?
O5 C8 C7 54.8(10) 4 4 ?
O2 C8 C7 109.94(11) . 4 ?
C7 C8 C7 3.0(3) . 4 ?

loop_
_geom_bond_atom_site_label_1
_geom_bond_atom_site_label_2
_geom_bond_distance
_geom_bond_site_symmetry_2
_geom_bond_publ_flag
U1 O1 1.767(9) . ?
U1 O1 1.767(9) 2_565 ?
U1 Cl1 2.612(12) 2_565 ?
U1 Cl1 2.612(12) . ?
U1 Cl2 2.647(10) 2_565 ?
U1 Cl2 2.647(10) . ?
U1 Li1 3.66(2) . ?
U1 Li1 3.66(2) 2_565 ?
O1 Li1 1.89(2) . ?
Li1 O3 2.10(4) 4 ?
Li1 O3 2.10(4) . ?
Li1 O4 2.117(19) 4 ?
Li1 O4 2.117(19) . ?
Li1 O2 2.122(18) . ?
Li1 O2 2.122(18) 4 ?
Li1 O5 2.20(4) . ?
Li1 O5 2.20(4) 4 ?
O2 C6 0.933(6) 4 ?
O2 C5 1.249(6) 4 ?
O2 C1 1.4183 . ?
O2 C8 1.4284 . ?
O2 O5 1.484(14) 4 ?
O2 O4 1.5267 4 ?
C1 C5 0.2958(17) 4 ?
C1 O4 1.267(4) 4 ?
C1 C2 1.4958 . ?
C1 C6 1.7704 4 ?
C2 C4 0.755(15) 4 ?
C2 O4 0.928(4) 4 ?
C2 O3 1.4323 . ?
C2 C5 1.7692(13) 4 ?
O3 C4 0.957(19) 4 ?
O3 C3 1.223(12) 4 ?
O3 C3 1.4282 . ?
O3 O3 1.50(2) 4 ?
O3 O4 1.532(13) 4 ?
C3 C3 0.36(3) 4 ?
C3 O3 1.223(10) 4 ?
C3 C4 1.4804 . ?
C3 C4 1.82(2) 4 ?
C4 C2 0.755(14) 4 ?
C4 O3 0.957(18) 4 ?
C4 O4 1.4264 . ?
C4 C3 1.82(2) 4 ?
O4 C2 0.928(5) 4 ?
O4 C1 1.267(5) 4 ?
O4 C5 1.4316 . ?
O4 O2 1.527(10) 4 ?
O4 O3 1.532(15) 4 ?
C5 C1 0.2958(17) 4 ?
C5 O2 1.249(18) 4 ?
C5 C6 1.4928 . ?
C5 C2 1.7692(13) 4 ?
C6 C8 0.797(15) 4 ?
C6 O2 0.933(13) 4 ?
C6 O5 1.4265 . ?
C6 C1 1.7704 4 ?
O5 C8 0.919(17) 4 ?
O5 C7 1.283(12) 4 ?
O5 C7 1.4231 . ?
O5 O2 1.484(15) 4 ?
O5 O5 1.57(2) 4 ?
C7 C7 0.24(2) 4 ?
C7 O5 1.283(10) 4 ?
C7 C8 1.5116 . ?
C7 C8 1.74(2) 4 ?
C8 C6 0.797(14) 4 ?
C8 O5 0.919(16) 4 ?
C8 C7 1.74(2) 4 ?
